data_2226293
loop_
_publ_author_name
'Huang, Gang'
'Xu, Xing Yan'
'Zeng, Xiang Chao'
'Zheng, Le'
'Li, Kai Ping'

_publ_section_title
;
 Methyl 3-(1<i>H</i>-indole-3-carboxamido)propionate hemihydrate
;
_journal_coeditor_code SJ2794
_journal_issue 6
_journal_name_full 'Acta Crystallographica Section E'
_journal_page_first o1472
_journal_paper_doi 10.1107/S1600536810018015
_journal_volume 66
_journal_year 2010
_chemical_formula_iupac 'C13 H14 N2 O3, 0.5H2 O'
_chemical_formula_moiety 'C13 H14 N2 O3, 0.5(H2 O)'
_chemical_formula_sum 'C13 H15 N2 O3.5'
_chemical_formula_weight 255.27
_chemical_melting_point 409
_chemical_name_systematic
;
Methyl 3-(1<i>H</i>-indole-3-carboxamido)propionate hemihydrate
;
_space_group_IT_number 14
_symmetry_cell_setting monoclinic
_symmetry_space_group_name_Hall '-P 2yn'
_symmetry_space_group_name_H-M 'P 1 21/n 1'
_atom_sites_solution_hydrogens geom
_atom_sites_solution_primary direct
_atom_sites_solution_secondary difmap
_audit_creation_method SHELXL-97
_cell_angle_alpha 90.00
_cell_angle_beta 92.422(2)
_cell_angle_gamma 90.00
_cell_formula_units_Z 8
_cell_length_a 10.8220(13)
_cell_length_b 9.7668(12)
_cell_length_c 23.623(3)
_cell_measurement_reflns_used 7482
_cell_measurement_temperature 173(2)
_cell_measurement_theta_max 27.09
_cell_measurement_theta_min 2.26
_cell_volume 2494.6(5)
_computing_cell_refinement 'SAINT-Plus (Bruker, 1999)'
_computing_data_collection 'SMART (Bruker, 1999)'
_computing_data_reduction 'SAINT-Plus (Bruker, 1999)'
_computing_molecular_graphics 'SHELXTL (Sheldrick, 2008)'
_computing_publication_material 'SHELXTL (Sheldrick, 2008)'
_computing_structure_refinement 'SHELXL97 (Sheldrick, 2008)'
_computing_structure_solution 'SHELXS97 (Sheldrick, 2008)'
_diffrn_ambient_temperature 173(2)
_diffrn_measured_fraction_theta_full 0.993
_diffrn_measured_fraction_theta_max 0.993
_diffrn_measurement_device_type 'Bruker SMART 1K CCD area-detector'
_diffrn_measurement_method '\f and \w scans'
_diffrn_radiation_monochromator graphite
_diffrn_radiation_source 'fine-focus sealed tube'
_diffrn_radiation_type MoK\a
_diffrn_radiation_wavelength 0.71073
_diffrn_reflns_av_R_equivalents 0.0362
_diffrn_reflns_av_sigmaI/netI 0.0448
_diffrn_reflns_limit_h_max 11
_diffrn_reflns_limit_h_min -13
_diffrn_reflns_limit_k_max 12
_diffrn_reflns_limit_k_min -8
_diffrn_reflns_limit_l_max 30
_diffrn_reflns_limit_l_min -30
_diffrn_reflns_number 13021
_diffrn_reflns_theta_full 27.12
_diffrn_reflns_theta_max 27.12
_diffrn_reflns_theta_min 1.73
_diffrn_standards_number 0
_exptl_absorpt_coefficient_mu 0.100
_exptl_absorpt_correction_T_max 0.9620
_exptl_absorpt_correction_T_min 0.9554
_exptl_absorpt_correction_type multi-scan
_exptl_absorpt_process_details '(SADABS; Sheldrick, 1996)'
_exptl_crystal_colour yellow
_exptl_crystal_density_diffrn 1.359
_exptl_crystal_density_method 'not measured'
_exptl_crystal_description block
_exptl_crystal_F_000 1080
_exptl_crystal_size_max 0.46
_exptl_crystal_size_mid 0.43
_exptl_crystal_size_min 0.39
_refine_diff_density_max 0.285
_refine_diff_density_min -0.235
_refine_ls_extinction_method none
_refine_ls_goodness_of_fit_ref 1.074
_refine_ls_hydrogen_treatment constr
_refine_ls_matrix_type full
_refine_ls_number_parameters 336
_refine_ls_number_reflns 5484
_refine_ls_number_restraints 0
_refine_ls_restrained_S_all 1.074
_refine_ls_R_factor_all 0.0538
_refine_ls_R_factor_gt 0.0421
_refine_ls_shift/su_max 0.001
_refine_ls_shift/su_mean 0.001
_refine_ls_structure_factor_coef Fsqd
_refine_ls_weighting_details 'calc w=1/[\s^2^(Fo^2^)+(0.0626P)^2^+0.3718P] where P=(Fo^2^+2Fc^2^)/3'
_refine_ls_weighting_scheme calc
_refine_ls_wR_factor_gt 0.1179
_refine_ls_wR_factor_ref 0.1259
_reflns_number_gt 4349
_reflns_number_total 5484
_reflns_threshold_expression I>2\s(I)
_cod_data_source_file sj2794.cif
_cod_data_source_block I
_cod_original_sg_symbol_H-M 'P 21/n'
_cod_database_code 2226293
_cod_database_fobs_code 2226293

loop_
_symmetry_equiv_pos_as_xyz
'x, y, z'
'-x+1/2, y+1/2, -z+1/2'
'-x, -y, -z'
'x-1/2, -y-1/2, z-1/2'

loop_
_atom_site_type_symbol
_atom_site_label
_atom_site_fract_x
_atom_site_fract_y
_atom_site_fract_z
_atom_site_U_iso_or_equiv
_atom_site_adp_type
_atom_site_calc_flag
_atom_site_refinement_flags
_atom_site_occupancy
_atom_site_disorder_assembly
_atom_site_disorder_group
C C1 0.80813(13) -0.08599(15) 0.03833(6) 0.0318(3) Uani d . 1 . .
H H1 0.8269 -0.0666 0.0002 0.038 Uiso calc R 1 . .
C C2 0.71838(12) -0.02181(14) 0.06810(6) 0.0272(3) Uani d . 1 . .
C C3 0.72133(12) -0.08192(14) 0.12390(6) 0.0275(3) Uani d . 1 . .
C C4 0.65431(14) -0.06387(16) 0.17297(6) 0.0341(3) Uani d . 1 . .
H H4 0.5917 0.0041 0.1743 0.041 Uiso calc R 1 . .
C C5 0.68093(15) -0.14651(17) 0.21922(6) 0.0398(4) Uani d . 1 . .
H H5 0.6352 -0.1356 0.2524 0.048 Uiso calc R 1 . .
C C6 0.77349(16) -0.24579(17) 0.21840(7) 0.0421(4) Uani d . 1 . .
H H6 0.7892 -0.3012 0.2510 0.051 Uiso calc R 1 . .
C C7 0.84253(14) -0.26528(16) 0.17145(7) 0.0373(3) Uani d . 1 . .
H H7 0.9061 -0.3323 0.1710 0.045 Uiso calc R 1 . .
C C8 0.81497(12) -0.18210(14) 0.12439(6) 0.0297(3) Uani d . 1 . .
C C9 0.62911(13) 0.08453(15) 0.04984(6) 0.0305(3) Uani d . 1 . .
C C10 0.53881(13) 0.24140(15) -0.01892(6) 0.0311(3) Uani d . 1 . .
H H10A 0.5536 0.3226 0.0055 0.037 Uiso calc R 1 . .
H H10B 0.4544 0.2074 -0.0125 0.037 Uiso calc R 1 . .
C C11 0.54663(13) 0.28339(15) -0.08026(6) 0.0321(3) Uani d . 1 . .
H H11A 0.6316 0.3150 -0.0872 0.039 Uiso calc R 1 . .
H H11B 0.5286 0.2034 -0.1050 0.039 Uiso calc R 1 . .
C C12 0.45597(13) 0.39641(15) -0.09478(6) 0.0308(3) Uani d . 1 . .
C C13 0.39062(16) 0.55673(18) -0.16381(7) 0.0433(4) Uani d . 1 . .
H H13A 0.3959 0.6307 -0.1358 0.065 Uiso calc R 1 . .
H H13B 0.3056 0.5222 -0.1670 0.065 Uiso calc R 1 . .
H H13C 0.4145 0.5917 -0.2007 0.065 Uiso calc R 1 . .
C C14 0.29377(13) 0.36840(16) 0.06182(6) 0.0341(3) Uani d . 1 . .
H H14 0.3102 0.3692 0.0226 0.041 Uiso calc R 1 . .
C C15 0.21024(12) 0.45232(14) 0.08725(6) 0.0290(3) Uani d . 1 . .
C C16 0.21441(12) 0.41712(14) 0.14649(6) 0.0284(3) Uani d . 1 . .
C C17 0.15418(14) 0.46235(16) 0.19450(6) 0.0354(3) Uani d . 1 . .
H H17 0.0928 0.5317 0.1913 0.042 Uiso calc R 1 . .
C C18 0.18574(16) 0.40417(17) 0.24654(7) 0.0432(4) Uani d . 1 . .
H H18 0.1446 0.4335 0.2791 0.052 Uiso calc R 1 . .
C C19 0.27677(16) 0.30334(18) 0.25209(7) 0.0441(4) Uani d . 1 . .
H H19 0.2977 0.2669 0.2885 0.053 Uiso calc R 1 . .
C C20 0.33663(15) 0.25580(17) 0.20592(7) 0.0399(4) Uani d . 1 . .
H H20 0.3981 0.1866 0.2097 0.048 Uiso calc R 1 . .
C C21 0.30395(13) 0.31267(15) 0.15322(6) 0.0319(3) Uani d . 1 . .
C C22 0.13786(12) 0.56060(14) 0.05926(6) 0.0290(3) Uani d . 1 . .
C C23 0.08226(13) 0.69102(15) -0.02576(6) 0.0301(3) Uani d . 1 . .
H H23A 0.1048 0.7807 -0.0088 0.036 Uiso calc R 1 . .
H H23B -0.0072 0.6763 -0.0211 0.036 Uiso calc R 1 . .
C C24 0.10799(13) 0.69297(15) -0.08814(6) 0.0328(3) Uani d . 1 . .
H H24A 0.1972 0.7095 -0.0929 0.039 Uiso calc R 1 . .
H H24B 0.0866 0.6029 -0.1051 0.039 Uiso calc R 1 . .
C C25 0.03353(13) 0.80346(15) -0.11816(6) 0.0310(3) Uani d . 1 . .
C C26 -0.01206(18) 0.91058(19) -0.20573(7) 0.0497(4) Uani d . 1 . .
H H26A -0.1005 0.8992 -0.1997 0.075 Uiso calc R 1 . .
H H26B 0.0033 0.8978 -0.2460 0.075 Uiso calc R 1 . .
H H26C 0.0139 1.0028 -0.1940 0.075 Uiso calc R 1 . .
N N1 0.86589(11) -0.18166(13) 0.07191(5) 0.0333(3) Uani d . 1 . .
H H1A 0.9265 -0.2351 0.0617 0.040 Uiso calc R 1 . .
N N2 0.62849(11) 0.13484(13) -0.00271(5) 0.0317(3) Uani d . 1 . .
H H2 0.6811 0.1044 -0.0272 0.038 Uiso calc R 1 . .
N N3 0.34897(12) 0.28454(14) 0.10095(5) 0.0375(3) Uani d . 1 . .
H H3 0.4048 0.2220 0.0940 0.045 Uiso calc R 1 . .
N N4 0.15203(11) 0.58337(12) 0.00368(5) 0.0320(3) Uani d . 1 . .
H H4A 0.2039 0.5327 -0.0150 0.038 Uiso calc R 1 . .
O O1 0.55464(11) 0.12826(13) 0.08443(5) 0.0466(3) Uani d . 1 . .
O O2 0.37724(10) 0.43840(12) -0.06434(4) 0.0405(3) Uani d . 1 . .
O O3 0.47321(10) 0.44687(12) -0.14607(4) 0.0393(3) Uani d . 1 . .
O O4 0.06489(10) 0.63299(11) 0.08581(4) 0.0396(3) Uani d . 1 . .
O O5 -0.03955(10) 0.87601(12) -0.09532(4) 0.0402(3) Uani d . 1 . .
O O6 0.05767(10) 0.80986(12) -0.17246(4) 0.0413(3) Uani d . 1 . .
O O1W 0.20002(11) 0.89955(13) 0.09463(5) 0.0507(3) Uani d . 1 . .
H H1B 0.1537 0.8301 0.0994 0.076 Uiso d R 1 . .
H H1C 0.1592 0.9704 0.1031 0.076 Uiso d R 1 . .

loop_
_atom_site_aniso_label
_atom_site_aniso_U_11
_atom_site_aniso_U_22
_atom_site_aniso_U_33
_atom_site_aniso_U_12
_atom_site_aniso_U_13
_atom_site_aniso_U_23
C1 0.0314(7) 0.0312(7) 0.0330(7) 0.0062(6) 0.0043(5) 0.0008(6)
C2 0.0245(6) 0.0256(6) 0.0314(7) 0.0024(5) 0.0014(5) -0.0018(5)
C3 0.0257(6) 0.0249(6) 0.0317(7) 0.0006(5) -0.0005(5) -0.0032(5)
C4 0.0347(7) 0.0341(8) 0.0338(7) 0.0017(6) 0.0035(6) -0.0060(6)
C5 0.0477(9) 0.0418(9) 0.0303(7) -0.0043(7) 0.0050(6) -0.0012(6)
C6 0.0537(10) 0.0372(8) 0.0349(8) -0.0022(7) -0.0066(7) 0.0058(7)
C7 0.0395(8) 0.0307(7) 0.0411(8) 0.0050(6) -0.0056(6) 0.0029(6)
C8 0.0279(7) 0.0270(7) 0.0341(7) 0.0006(5) -0.0005(5) -0.0024(6)
C9 0.0288(7) 0.0297(7) 0.0331(7) 0.0048(6) -0.0001(5) -0.0024(6)
C10 0.0319(7) 0.0298(7) 0.0315(7) 0.0067(6) -0.0002(5) -0.0002(6)
C11 0.0298(7) 0.0335(7) 0.0329(7) 0.0029(6) 0.0000(6) -0.0017(6)
C12 0.0311(7) 0.0322(7) 0.0289(7) -0.0009(6) -0.0006(5) -0.0002(6)
C13 0.0491(9) 0.0457(9) 0.0353(8) 0.0135(8) 0.0020(7) 0.0086(7)
C14 0.0337(7) 0.0351(8) 0.0337(7) 0.0100(6) 0.0053(6) 0.0028(6)
C15 0.0259(6) 0.0268(7) 0.0345(7) 0.0041(5) 0.0027(5) 0.0002(6)
C16 0.0268(6) 0.0243(6) 0.0341(7) 0.0008(5) 0.0004(5) 0.0001(5)
C17 0.0389(8) 0.0294(7) 0.0381(8) 0.0072(6) 0.0045(6) -0.0022(6)
C18 0.0561(10) 0.0393(9) 0.0347(8) 0.0068(7) 0.0078(7) -0.0024(7)
C19 0.0588(10) 0.0387(9) 0.0344(8) 0.0063(8) -0.0015(7) 0.0052(7)
C20 0.0431(8) 0.0356(8) 0.0409(8) 0.0106(7) -0.0001(7) 0.0071(7)
C21 0.0304(7) 0.0303(7) 0.0352(7) 0.0044(6) 0.0033(6) 0.0009(6)
C22 0.0263(6) 0.0261(7) 0.0348(7) 0.0031(5) 0.0018(5) 0.0007(6)
C23 0.0299(7) 0.0281(7) 0.0324(7) 0.0049(6) 0.0010(5) 0.0012(6)
C24 0.0331(7) 0.0315(7) 0.0341(7) 0.0051(6) 0.0048(6) -0.0007(6)
C25 0.0335(7) 0.0303(7) 0.0293(7) -0.0022(6) 0.0032(5) -0.0012(6)
C26 0.0705(12) 0.0463(10) 0.0321(8) 0.0024(9) -0.0013(8) 0.0089(7)
N1 0.0307(6) 0.0316(6) 0.0378(7) 0.0109(5) 0.0052(5) 0.0001(5)
N2 0.0305(6) 0.0324(6) 0.0323(6) 0.0086(5) 0.0027(5) 0.0000(5)
N3 0.0371(7) 0.0375(7) 0.0381(7) 0.0170(6) 0.0061(5) 0.0035(5)
N4 0.0322(6) 0.0307(6) 0.0333(6) 0.0102(5) 0.0046(5) 0.0017(5)
O1 0.0473(6) 0.0551(7) 0.0382(6) 0.0289(6) 0.0098(5) 0.0055(5)
O2 0.0419(6) 0.0452(6) 0.0348(5) 0.0147(5) 0.0070(4) 0.0054(5)
O3 0.0441(6) 0.0426(6) 0.0314(5) 0.0128(5) 0.0050(4) 0.0057(5)
O4 0.0419(6) 0.0392(6) 0.0381(6) 0.0197(5) 0.0084(4) 0.0045(5)
O5 0.0467(6) 0.0393(6) 0.0350(5) 0.0148(5) 0.0056(5) 0.0025(5)
O6 0.0523(7) 0.0422(6) 0.0298(5) 0.0042(5) 0.0061(5) 0.0037(5)
O1W 0.0556(7) 0.0471(7) 0.0506(7) 0.0176(6) 0.0152(6) 0.0011(6)

loop_
_atom_type_symbol
_atom_type_description
_atom_type_scat_dispersion_real
_atom_type_scat_dispersion_imag
_atom_type_scat_source
C C 0.0033 0.0016 'International Tables Vol C Tables 4.2.6.8 and 6.1.1.4'
H H 0.0000 0.0000 'International Tables Vol C Tables 4.2.6.8 and 6.1.1.4'
N N 0.0061 0.0033 'International Tables Vol C Tables 4.2.6.8 and 6.1.1.4'
O O 0.0106 0.0060 'International Tables Vol C Tables 4.2.6.8 and 6.1.1.4'

loop_
_geom_angle_atom_site_label_1
_geom_angle_atom_site_label_2
_geom_angle_atom_site_label_3
_geom_angle_site_symmetry_1
_geom_angle_site_symmetry_3
_geom_angle
_geom_angle_publ_flag
N1 C1 C2 . . 109.39(12) ?
N1 C1 H1 . . 125.3 ?
C2 C1 H1 . . 125.3 ?
C1 C2 C3 . . 107.05(12) ?
C1 C2 C9 . . 129.92(13) ?
C3 C2 C9 . . 122.99(12) ?
C4 C3 C8 . . 118.49(13) ?
C4 C3 C2 . . 135.33(13) ?
C8 C3 C2 . . 106.17(12) ?
C5 C4 C3 . . 118.86(14) ?
C5 C4 H4 . . 120.6 ?
C3 C4 H4 . . 120.6 ?
C4 C5 C6 . . 121.47(15) ?
C4 C5 H5 . . 119.3 ?
C6 C5 H5 . . 119.3 ?
C7 C6 C5 . . 121.46(15) ?
C7 C6 H6 . . 119.3 ?
C5 C6 H6 . . 119.3 ?
C6 C7 C8 . . 117.08(14) ?
C6 C7 H7 . . 121.5 ?
C8 C7 H7 . . 121.5 ?
N1 C8 C7 . . 129.56(13) ?
N1 C8 C3 . . 107.79(12) ?
C7 C8 C3 . . 122.63(14) ?
O1 C9 N2 . . 120.34(13) ?
O1 C9 C2 . . 118.97(13) ?
N2 C9 C2 . . 120.68(12) ?
N2 C10 C11 . . 112.37(11) ?
N2 C10 H10A . . 109.1 ?
C11 C10 H10A . . 109.1 ?
N2 C10 H10B . . 109.1 ?
C11 C10 H10B . . 109.1 ?
H10A C10 H10B . . 107.9 ?
C12 C11 C10 . . 110.78(12) ?
C12 C11 H11A . . 109.5 ?
C10 C11 H11A . . 109.5 ?
C12 C11 H11B . . 109.5 ?
C10 C11 H11B . . 109.5 ?
H11A C11 H11B . . 108.1 ?
O2 C12 O3 . . 123.10(13) ?
O2 C12 C11 . . 125.54(13) ?
O3 C12 C11 . . 111.36(12) ?
O3 C13 H13A . . 109.5 ?
O3 C13 H13B . . 109.5 ?
H13A C13 H13B . . 109.5 ?
O3 C13 H13C . . 109.5 ?
H13A C13 H13C . . 109.5 ?
H13B C13 H13C . . 109.5 ?
N3 C14 C15 . . 109.93(13) ?
N3 C14 H14 . . 125.0 ?
C15 C14 H14 . . 125.0 ?
C14 C15 C16 . . 106.73(12) ?
C14 C15 C22 . . 125.74(13) ?
C16 C15 C22 . . 127.45(12) ?
C17 C16 C21 . . 118.46(13) ?
C17 C16 C15 . . 135.56(13) ?
C21 C16 C15 . . 105.98(12) ?
C18 C17 C16 . . 118.89(14) ?
C18 C17 H17 . . 120.6 ?
C16 C17 H17 . . 120.6 ?
C17 C18 C19 . . 121.33(15) ?
C17 C18 H18 . . 119.3 ?
C19 C18 H18 . . 119.3 ?
C20 C19 C18 . . 121.28(15) ?
C20 C19 H19 . . 119.4 ?
C18 C19 H19 . . 119.4 ?
C19 C20 C21 . . 117.64(14) ?
C19 C20 H20 . . 121.2 ?
C21 C20 H20 . . 121.2 ?
N3 C21 C20 . . 129.50(13) ?
N3 C21 C16 . . 108.12(12) ?
C20 C21 C16 . . 122.37(14) ?
O4 C22 N4 . . 119.79(12) ?
O4 C22 C15 . . 121.47(13) ?
N4 C22 C15 . . 118.73(12) ?
N4 C23 C24 . . 111.22(11) ?
N4 C23 H23A . . 109.4 ?
C24 C23 H23A . . 109.4 ?
N4 C23 H23B . . 109.4 ?
C24 C23 H23B . . 109.4 ?
H23A C23 H23B . . 108.0 ?
C25 C24 C23 . . 110.56(11) ?
C25 C24 H24A . . 109.5 ?
C23 C24 H24A . . 109.5 ?
C25 C24 H24B . . 109.5 ?
C23 C24 H24B . . 109.5 ?
H24A C24 H24B . . 108.1 ?
O5 C25 O6 . . 124.53(13) ?
O5 C25 C24 . . 123.92(13) ?
O6 C25 C24 . . 111.54(12) ?
O6 C26 H26A . . 109.5 ?
O6 C26 H26B . . 109.5 ?
H26A C26 H26B . . 109.5 ?
O6 C26 H26C . . 109.5 ?
H26A C26 H26C . . 109.5 ?
H26B C26 H26C . . 109.5 ?
C1 N1 C8 . . 109.60(11) ?
C1 N1 H1A . . 125.2 ?
C8 N1 H1A . . 125.2 ?
C9 N2 C10 . . 118.86(11) ?
C9 N2 H2 . . 120.6 ?
C10 N2 H2 . . 120.6 ?
C14 N3 C21 . . 109.23(12) ?
C14 N3 H3 . . 125.4 ?
C21 N3 H3 . . 125.4 ?
C22 N4 C23 . . 120.49(11) ?
C22 N4 H4A . . 119.8 ?
C23 N4 H4A . . 119.8 ?
C12 O3 C13 . . 115.49(12) ?
C25 O6 C26 . . 116.00(12) ?
H1B O1W H1C . . 107.6 ?

loop_
_geom_bond_atom_site_label_1
_geom_bond_atom_site_label_2
_geom_bond_site_symmetry_2
_geom_bond_distance
_geom_bond_publ_flag
C1 N1 . 1.3606(18) ?
C1 C2 . 1.3744(19) ?
C1 H1 . 0.9500 ?
C2 C3 . 1.4421(19) ?
C2 C9 . 1.4706(19) ?
C3 C4 . 1.404(2) ?
C3 C8 . 1.4083(19) ?
C4 C5 . 1.379(2) ?
C4 H4 . 0.9500 ?
C5 C6 . 1.395(2) ?
C5 H5 . 0.9500 ?
C6 C7 . 1.376(2) ?
C6 H6 . 0.9500 ?
C7 C8 . 1.399(2) ?
C7 H7 . 0.9500 ?
C8 N1 . 1.3779(19) ?
C9 O1 . 1.2470(17) ?
C9 N2 . 1.3348(18) ?
C10 N2 . 1.4630(17) ?
C10 C11 . 1.512(2) ?
C10 H10A . 0.9900 ?
C10 H10B . 0.9900 ?
C11 C12 . 1.507(2) ?
C11 H11A . 0.9900 ?
C11 H11B . 0.9900 ?
C12 O2 . 1.2095(17) ?
C12 O3 . 1.3285(17) ?
C13 O3 . 1.4470(19) ?
C13 H13A . 0.9800 ?
C13 H13B . 0.9800 ?
C13 H13C . 0.9800 ?
C14 N3 . 1.3548(19) ?
C14 C15 . 1.377(2) ?
C14 H14 . 0.9500 ?
C15 C16 . 1.4399(19) ?
C15 C22 . 1.4579(19) ?
C16 C17 . 1.403(2) ?
C16 C21 . 1.4114(19) ?
C17 C18 . 1.384(2) ?
C17 H17 . 0.9500 ?
C18 C19 . 1.395(2) ?
C18 H18 . 0.9500 ?
C19 C20 . 1.373(2) ?
C19 H19 . 0.9500 ?
C20 C21 . 1.395(2) ?
C20 H20 . 0.9500 ?
C21 N3 . 1.3743(19) ?
C22 O4 . 1.2485(17) ?
C22 N4 . 1.3467(18) ?
C23 N4 . 1.4543(17) ?
C23 C24 . 1.511(2) ?
C23 H23A . 0.9900 ?
C23 H23B . 0.9900 ?
C24 C25 . 1.506(2) ?
C24 H24A . 0.9900 ?
C24 H24B . 0.9900 ?
C25 O5 . 1.2062(18) ?
C25 O6 . 1.3212(17) ?
C26 O6 . 1.451(2) ?
C26 H26A . 0.9800 ?
C26 H26B . 0.9800 ?
C26 H26C . 0.9800 ?
N1 H1A . 0.8800 ?
N2 H2 . 0.8800 ?
N3 H3 . 0.8800 ?
N4 H4A . 0.8800 ?
O1W H1B . 0.8533 ?
O1W H1C . 0.8497 ?

loop_
_geom_hbond_atom_site_label_D
_geom_hbond_atom_site_label_H
_geom_hbond_atom_site_label_A
_geom_hbond_site_symmetry_A
_geom_hbond_distance_DH
_geom_hbond_distance_HA
_geom_hbond_distance_DA
_geom_hbond_angle_DHA
N1 H1A O4 1_645 0.88 2.04 2.8219(15) 147.7
N2 H2 O1W 3_665 0.88 2.09 2.9348(17) 160.6
N3 H3 O1 . 0.88 1.88 2.7404(16) 164.0
N4 H4A O2 . 0.88 2.43 3.2952(15) 167.0
O1W H1B O4 . 0.85 2.17 2.9890(18) 160.9
O1W H1C O5 3_575 0.85 1.98 2.7970(16) 159.6

loop_
_geom_torsion_atom_site_label_1
_geom_torsion_atom_site_label_2
_geom_torsion_atom_site_label_3
_geom_torsion_atom_site_label_4
_geom_torsion_site_symmetry_1
_geom_torsion_site_symmetry_2
_geom_torsion_site_symmetry_3
_geom_torsion_site_symmetry_4
_geom_torsion
_geom_torsion_publ_flag
N1 C1 C2 C3 . . . . 0.15(16) ?
N1 C1 C2 C9 . . . . -177.67(14) ?
C1 C2 C3 C4 . . . . -179.04(15) ?
C9 C2 C3 C4 . . . . -1.0(2) ?
C1 C2 C3 C8 . . . . -0.29(15) ?
C9 C2 C3 C8 . . . . 177.72(12) ?
C8 C3 C4 C5 . . . . -1.3(2) ?
C2 C3 C4 C5 . . . . 177.35(15) ?
C3 C4 C5 C6 . . . . 0.8(2) ?
C4 C5 C6 C7 . . . . 0.2(2) ?
C5 C6 C7 C8 . . . . -0.6(2) ?
C6 C7 C8 N1 . . . . -177.99(14) ?
C6 C7 C8 C3 . . . . 0.1(2) ?
C4 C3 C8 N1 . . . . 179.32(12) ?
C2 C3 C8 N1 . . . . 0.31(15) ?
C4 C3 C8 C7 . . . . 0.9(2) ?
C2 C3 C8 C7 . . . . -178.12(13) ?
C1 C2 C9 O1 . . . . 179.73(15) ?
C3 C2 C9 O1 . . . . 2.2(2) ?
C1 C2 C9 N2 . . . . -1.0(2) ?
C3 C2 C9 N2 . . . . -178.56(12) ?
N2 C10 C11 C12 . . . . -178.09(12) ?
C10 C11 C12 O2 . . . . -8.0(2) ?
C10 C11 C12 O3 . . . . 171.58(12) ?
N3 C14 C15 C16 . . . . -0.08(17) ?
N3 C14 C15 C22 . . . . 176.72(13) ?
C14 C15 C16 C17 . . . . -179.97(16) ?
C22 C15 C16 C17 . . . . 3.3(3) ?
C14 C15 C16 C21 . . . . 0.82(16) ?
C22 C15 C16 C21 . . . . -175.91(14) ?
C21 C16 C17 C18 . . . . 0.7(2) ?
C15 C16 C17 C18 . . . . -178.40(16) ?
C16 C17 C18 C19 . . . . 0.8(3) ?
C17 C18 C19 C20 . . . . -1.5(3) ?
C18 C19 C20 C21 . . . . 0.5(3) ?
C19 C20 C21 N3 . . . . 179.75(16) ?
C19 C20 C21 C16 . . . . 1.1(2) ?
C17 C16 C21 N3 . . . . 179.37(13) ?
C15 C16 C21 N3 . . . . -1.26(16) ?
C17 C16 C21 C20 . . . . -1.7(2) ?
C15 C16 C21 C20 . . . . 177.67(14) ?
C14 C15 C22 O4 . . . . -179.26(14) ?
C16 C15 C22 O4 . . . . -3.1(2) ?
C14 C15 C22 N4 . . . . -0.2(2) ?
C16 C15 C22 N4 . . . . 175.97(13) ?
N4 C23 C24 C25 . . . . 179.09(12) ?
C23 C24 C25 O5 . . . . -2.6(2) ?
C23 C24 C25 O6 . . . . 177.96(12) ?
C2 C1 N1 C8 . . . . 0.05(16) ?
C7 C8 N1 C1 . . . . 178.05(15) ?
C3 C8 N1 C1 . . . . -0.23(16) ?
O1 C9 N2 C10 . . . . -0.2(2) ?
C2 C9 N2 C10 . . . . -179.46(12) ?
C11 C10 N2 C9 . . . . -177.74(12) ?
C15 C14 N3 C21 . . . . -0.72(18) ?
C20 C21 N3 C14 . . . . -177.58(16) ?
C16 C21 N3 C14 . . . . 1.25(17) ?
O4 C22 N4 C23 . . . . -0.5(2) ?
C15 C22 N4 C23 . . . . -179.56(13) ?
C24 C23 N4 C22 . . . . -177.04(12) ?
O2 C12 O3 C13 . . . . -0.2(2) ?
C11 C12 O3 C13 . . . . -179.74(13) ?
O5 C25 O6 C26 . . . . -1.2(2) ?
C24 C25 O6 C26 . . . . 178.26(13) ?
